data_4119860
loop_
_publ_author_name
'Thomas L. Gianetti'
'Robert G. Bergman'
'John Arnold'

_publ_section_title
;
 Dis-assembly of a Benzylic CF3 Group Mediated by a Niobium(III) Imido
 Complex
;
_journal_name_full 'Journal of the American Chemical Society'
_journal_page_first 8145
_journal_page_last 8148
_journal_paper_doi 10.1021/ja4033007
_journal_volume 135
_journal_year 2013
_chemical_formula_moiety 'C66 H102 N6 Nb2'
_chemical_formula_sum 'C66 H102 N6 Nb2'
_chemical_formula_weight 1165.36
_chemical_melting_point 468(1)
_chemical_name_common 'Complex 4'
_space_group_IT_number 12
_symmetry_cell_setting monoclinic
_symmetry_space_group_name_Hall '-C 2y'
_symmetry_space_group_name_H-M 'C 1 2/m 1'
_atom_sites_solution_hydrogens geom
_atom_sites_solution_primary direct
_atom_sites_solution_secondary difmap
_cell_angle_alpha 90.00
_cell_angle_beta 120.0960(10)
_cell_angle_gamma 90.00
_cell_formula_units_Z 2
_cell_length_a 17.7537(15)
_cell_length_b 19.0483(16)
_cell_length_c 11.5495(9)
_cell_measurement_reflns_used 9980
_cell_measurement_temperature 173(2)
_cell_measurement_theta_max 25.36
_cell_measurement_theta_min 2.95
_cell_volume 3379.2(5)
_computing_cell_refinement 'Bruker APEX2 v.2009.1'
_computing_data_collection 'Bruker APEX2 v.2009.1'
_computing_data_reduction 'Bruker APEX2 v.2009.1'
_computing_molecular_graphics ORTEP-32
_computing_publication_material WinGX
_computing_structure_refinement SHELXL-97
_computing_structure_solution SIR-2004
_diffrn_ambient_temperature 173(2)
_diffrn_detector_area_resol_mean 8.366
_diffrn_measured_fraction_theta_full 1.000
_diffrn_measured_fraction_theta_max 0.999
_diffrn_measurement_device_type 'Bruker APEX-I CCD'
_diffrn_measurement_method 'phi and omega scans'
_diffrn_radiation_monochromator graphite
_diffrn_radiation_source 'fine-focus sealed tube'
_diffrn_radiation_type MoK\a
_diffrn_radiation_wavelength 0.71073
_diffrn_reflns_av_R_equivalents 0.0215
_diffrn_reflns_av_sigmaI/netI 0.0107
_diffrn_reflns_limit_h_max 21
_diffrn_reflns_limit_h_min -21
_diffrn_reflns_limit_k_max 22
_diffrn_reflns_limit_k_min -22
_diffrn_reflns_limit_l_max 13
_diffrn_reflns_limit_l_min -13
_diffrn_reflns_number 30549
_diffrn_reflns_theta_full 25.00
_diffrn_reflns_theta_max 25.39
_diffrn_reflns_theta_min 1.70
_exptl_absorpt_coefficient_mu 0.379
_exptl_absorpt_correction_T_max 0.9218
_exptl_absorpt_correction_T_min 0.9140
_exptl_absorpt_correction_type multi-scan
_exptl_absorpt_process_details SADABS
_exptl_crystal_colour purple
_exptl_crystal_density_diffrn 1.145
_exptl_crystal_description rode
_exptl_crystal_F_000 1244
_exptl_crystal_size_max 0.33
_exptl_crystal_size_mid 0.29
_exptl_crystal_size_min 0.23
_platon_squeeze_details
;
;
_refine_diff_density_max 0.519
_refine_diff_density_min -0.423
_refine_diff_density_rms 0.052
_refine_ls_extinction_method none
_refine_ls_goodness_of_fit_ref 1.070
_refine_ls_hydrogen_treatment mixed
_refine_ls_matrix_type full
_refine_ls_number_parameters 206
_refine_ls_number_reflns 3204
_refine_ls_number_restraints 0
_refine_ls_restrained_S_all 1.070
_refine_ls_R_factor_all 0.0253
_refine_ls_R_factor_gt 0.0244
_refine_ls_shift/su_max 0.049
_refine_ls_shift/su_mean 0.002
_refine_ls_structure_factor_coef Fsqd
_refine_ls_weighting_details 'calc w=1/[\s^2^(Fo^2^)+(0.0343P)^2^+5.3762P] where P=(Fo^2^+2Fc^2^)/3'
_refine_ls_weighting_scheme calc
_refine_ls_wR_factor_gt 0.0668
_refine_ls_wR_factor_ref 0.0675
_reflns_number_gt 3082
_reflns_number_total 3204
_reflns_threshold_expression >2sigma(I)
_cod_data_source_file ja4033007_si_002_4.cif
_cod_data_source_block (4)
_cod_database_code 4119860

loop_
_symmetry_equiv_pos_as_xyz
'x, y, z'
'-x, y, -z'
'x+1/2, y+1/2, z'
'-x+1/2, y+1/2, -z'
'-x, -y, -z'
'x, -y, z'
'-x+1/2, -y+1/2, -z'
'x+1/2, -y+1/2, z'

loop_
_atom_site_label
_atom_site_type_symbol
_atom_site_fract_x
_atom_site_fract_y
_atom_site_fract_z
_atom_site_U_iso_or_equiv
_atom_site_adp_type
_atom_site_occupancy
_atom_site_symmetry_multiplicity
_atom_site_calc_flag
_atom_site_refinement_flags
_atom_site_disorder_assembly
_atom_site_disorder_group
Nb1 Nb 0.446657(12) 0.0000 0.361415(19) 0.01479(8) Uani 1 2 d S . .
N1 N 0.34890(8) 0.07895(7) 0.22478(13) 0.0166(3) Uani 1 1 d . . .
N2 N 0.53087(13) 0.0000 0.3226(2) 0.0217(4) Uani 1 2 d S . .
C14 C 0.31247(10) 0.06641(9) 0.09344(16) 0.0195(3) Uani 1 1 d . . .
C15 C 0.30561(15) 0.0000 0.0378(2) 0.0209(5) Uani 1 2 d S . .
H15 H 0.2948 0.0000 -0.0497 0.025 Uiso 1 2 calc SR . .
C6 C 0.38851(12) 0.20490(9) 0.26861(16) 0.0237(4) Uani 1 1 d . . .
C7 C 0.46500(12) 0.19588(10) 0.24604(18) 0.0267(4) Uani 1 1 d . . .
H7 H 0.4653 0.1473 0.2184 0.032 Uiso 1 1 calc R . .
C1 C 0.33517(11) 0.14877(9) 0.26096(16) 0.0208(3) Uani 1 1 d . . .
C2 C 0.26468(12) 0.15991(10) 0.28224(18) 0.0277(4) Uani 1 1 d . B .
C4 C 0.30126(15) 0.28327(11) 0.3181(2) 0.0375(5) Uani 1 1 d . B .
H4 H 0.2899 0.3282 0.3369 0.045 Uiso 1 1 calc R . .
C5 C 0.36994(14) 0.27176(10) 0.29719(18) 0.0321(4) Uani 1 1 d . . .
H5 H 0.4048 0.3094 0.3022 0.039 Uiso 1 1 calc R . .
C16 C 0.59403(18) 0.0000 0.2772(3) 0.0375(7) Uani 1 2 d S . .
C13 C 0.27358(13) 0.12563(10) -0.00754(18) 0.0292(4) Uani 1 1 d . . .
H13A H 0.2460 0.1588 0.0219 0.044 Uiso 1 1 calc R . .
H13B H 0.2313 0.1069 -0.0929 0.044 Uiso 1 1 calc R . .
H13C H 0.3189 0.1487 -0.0155 0.044 Uiso 1 1 calc R . .
C9 C 0.55041(12) 0.20934(11) 0.37598(19) 0.0308(4) Uani 1 1 d . . .
H9A H 0.5509 0.2565 0.4054 0.046 Uiso 1 1 calc R . .
H9B H 0.5984 0.2029 0.3608 0.046 Uiso 1 1 calc R . .
H9C H 0.5556 0.1770 0.4434 0.046 Uiso 1 1 calc R . .
C8 C 0.45901(15) 0.24503(12) 0.1357(2) 0.0409(5) Uani 1 1 d . . .
H8A H 0.4039 0.2386 0.0556 0.061 Uiso 1 1 calc R . .
H8B H 0.5051 0.2342 0.1180 0.061 Uiso 1 1 calc R . .
H8C H 0.4643 0.2929 0.1648 0.061 Uiso 1 1 calc R . .
C10 C 0.20278(14) 0.10139(11) 0.2673(2) 0.0407(5) Uani 1 1 d . . .
H10 H 0.2352 0.0571 0.2888 0.049 Uiso 1 1 calc R A 8
C3 C 0.24952(14) 0.22789(11) 0.3112(2) 0.0367(5) Uani 1 1 d . . .
H3 H 0.2034 0.2359 0.3262 0.044 Uiso 1 1 calc R B .
C18 C 0.6787(3) -0.0389(3) 0.3925(5) 0.0363(13) Uani 0.500(8) 1 d P . 1
C17 C 0.5590(4) -0.0577(3) 0.1546(6) 0.0352(14) Uani 0.500(8) 1 d P . 1
H17A H 0.5946 -0.0554 0.1138 0.053 Uiso 0.500(8) 1 calc PR . 1
H17B H 0.4997 -0.0474 0.0890 0.053 Uiso 0.500(8) 1 calc PR . 1
H17C H 0.5624 -0.1040 0.1897 0.053 Uiso 0.500(8) 1 calc PR . 1
C17A C 0.6103(3) -0.0637(2) 0.2398(6) 0.0325(13) Uani 0.500(8) 1 d P . 2
H17D H 0.5589 -0.0799 0.1613 0.049 Uiso 0.500(8) 1 calc PR . 2
H17E H 0.6267 -0.0968 0.3111 0.049 Uiso 0.500(8) 1 calc PR . 2
H17F H 0.6568 -0.0590 0.2206 0.049 Uiso 0.500(8) 1 calc PR . 2
C11 C 0.1670(2) 0.10905(16) 0.3632(4) 0.0853(12) Uani 1 1 d . B 8
H11A H 0.2140 0.1190 0.4517 0.128 Uiso 1 1 calc R B 8
H11B H 0.1390 0.0661 0.3643 0.128 Uiso 1 1 calc R B 8
H11C H 0.1256 0.1468 0.3335 0.128 Uiso 1 1 calc R B 8
C12 C 0.12782(16) 0.09644(15) 0.1233(3) 0.0643(8) Uani 1 1 d . B .
H12A H 0.0873 0.0612 0.1174 0.096 Uiso 1 1 calc R . .
H12B H 0.1502 0.0840 0.0657 0.096 Uiso 1 1 calc R . .
H12C H 0.0988 0.1410 0.0962 0.096 Uiso 1 1 calc R . .
H1 H 0.5000 0.0692(15) 0.5000 0.025(7) Uiso 1 2 d S . .

loop_
_atom_site_aniso_label
_atom_site_aniso_U_11
_atom_site_aniso_U_22
_atom_site_aniso_U_33
_atom_site_aniso_U_23
_atom_site_aniso_U_13
_atom_site_aniso_U_12
Nb1 0.01420(12) 0.01754(12) 0.01304(11) 0.000 0.00714(9) 0.000
N1 0.0152(6) 0.0188(7) 0.0161(6) 0.0013(5) 0.0081(5) 0.0015(5)
N2 0.0192(10) 0.0288(11) 0.0186(10) 0.000 0.0105(8) 0.000
C14 0.0148(7) 0.0258(9) 0.0173(8) 0.0040(7) 0.0076(6) 0.0001(6)
C15 0.0215(12) 0.0292(13) 0.0138(11) 0.000 0.0103(9) 0.000
C6 0.0288(9) 0.0221(9) 0.0156(8) 0.0028(7) 0.0077(7) 0.0021(7)
C7 0.0339(10) 0.0238(9) 0.0240(9) 0.0000(7) 0.0156(8) -0.0068(8)
C1 0.0228(8) 0.0213(8) 0.0150(8) 0.0041(6) 0.0072(7) 0.0060(7)
C2 0.0291(9) 0.0288(10) 0.0277(9) 0.0072(8) 0.0160(8) 0.0117(8)
C4 0.0521(13) 0.0248(10) 0.0297(10) 0.0027(8) 0.0160(9) 0.0161(9)
C5 0.0435(11) 0.0207(9) 0.0237(9) 0.0025(7) 0.0106(8) 0.0030(8)
C16 0.0231(13) 0.069(2) 0.0286(14) 0.000 0.0189(12) 0.000
C13 0.0328(10) 0.0277(9) 0.0182(8) 0.0050(7) 0.0061(8) -0.0004(8)
C9 0.0314(10) 0.0328(10) 0.0285(10) 0.0017(8) 0.0152(8) -0.0081(8)
C8 0.0500(13) 0.0446(12) 0.0267(10) 0.0042(9) 0.0182(10) -0.0142(10)
C10 0.0380(12) 0.0327(11) 0.0688(15) 0.0114(10) 0.0398(12) 0.0130(9)
C3 0.0410(11) 0.0370(11) 0.0359(11) 0.0070(9) 0.0221(9) 0.0203(9)
C18 0.024(2) 0.044(3) 0.043(3) 0.004(2) 0.0181(19) 0.0053(18)
C17 0.042(3) 0.040(2) 0.039(3) -0.010(2) 0.033(3) -0.008(2)
C17A 0.033(3) 0.036(2) 0.040(3) -0.0008(19) 0.027(3) 0.0036(18)
C11 0.120(3) 0.0521(17) 0.159(3) 0.023(2) 0.126(3) 0.0208(18)
C12 0.0302(12) 0.0530(15) 0.099(2) 0.0030(15) 0.0248(14) -0.0064(11)

loop_
_atom_type_symbol
_atom_type_description
_atom_type_scat_dispersion_real
_atom_type_scat_dispersion_imag
_atom_type_scat_source
C C 0.0033 0.0016 'International Tables Vol C Tables 4.2.6.8 and 6.1.1.4'
H H 0.0000 0.0000 'International Tables Vol C Tables 4.2.6.8 and 6.1.1.4'
N N 0.0061 0.0033 'International Tables Vol C Tables 4.2.6.8 and 6.1.1.4'
Nb Nb -2.0727 0.6215 'International Tables Vol C Tables 4.2.6.8 and 6.1.1.4'

loop_
_geom_angle_atom_site_label_1
_geom_angle_atom_site_label_2
_geom_angle_atom_site_label_3
_geom_angle
_geom_angle_site_symmetry_1
_geom_angle_site_symmetry_3
N2 Nb1 N1 106.09(6) . 6
N2 Nb1 N1 106.09(6) . .
N1 Nb1 N1 84.34(7) 6 .
N2 Nb1 Nb1 96.76(7) . 5_656
N1 Nb1 Nb1 130.54(3) 6 5_656
N1 Nb1 Nb1 130.54(3) . 5_656
N2 Nb1 H1 94.90(7) . .
N1 Nb1 H1 159.00(8) 6 .
N1 Nb1 H1 90.6(6) . .
Nb1 Nb1 H1 43.4(6) 5_656 .
C14 N1 C1 115.75(13) . .
C14 N1 Nb1 116.22(11) . .
C1 N1 Nb1 126.53(10) . .
C16 N2 Nb1 174.56(18) . .
N1 C14 C15 124.34(16) . .
N1 C14 C13 120.89(15) . .
C15 C14 C13 114.76(16) . .
C14 C15 C14 129.9(2) . 6
C14 C15 H15 115.0 . .
C14 C15 H15 115.0 6 .
C5 C6 C1 118.60(17) . .
C5 C6 C7 118.84(17) . .
C1 C6 C7 122.56(16) . .
C6 C7 C9 110.21(15) . .
C6 C7 C8 112.15(17) . .
C9 C7 C8 109.47(15) . .
C6 C7 H7 108.3 . .
C9 C7 H7 108.3 . .
C8 C7 H7 108.3 . .
C6 C1 C2 120.41(16) . .
C6 C1 N1 120.78(15) . .
C2 C1 N1 118.75(15) . .
C3 C2 C1 118.46(18) . .
C3 C2 C10 119.60(17) . .
C1 C2 C10 121.86(17) . .
C5 C4 C3 119.57(18) . .
C5 C4 H4 120.2 . .
C3 C4 H4 120.2 . .
C4 C5 C6 121.52(19) . .
C4 C5 H5 119.2 . .
C6 C5 H5 119.2 . .
C17A C16 C17A 125.2(4) . 6
C17A C16 N2 115.9(2) . .
C17A C16 N2 115.9(2) 6 .
C17A C16 C18 114.4(3) . 6
C17A C16 C18 66.1(3) 6 6
N2 C16 C18 105.8(2) . 6
C17A C16 C18 66.1(3) . .
C17A C16 C18 114.4(3) 6 .
N2 C16 C18 105.8(2) . .
C18 C16 C18 54.9(4) 6 .
C17A C16 C17 35.4(2) . .
C17A C16 C17 111.7(3) 6 .
N2 C16 C17 106.4(2) . .
C18 C16 C17 144.4(3) 6 .
C18 C16 C17 101.4(3) . .
C17A C16 C17 111.7(3) . 6
C17A C16 C17 35.4(2) 6 6
N2 C16 C17 106.4(2) . 6
C18 C16 C17 101.4(3) 6 6
C18 C16 C17 144.4(3) . 6
C17 C16 C17 83.7(4) . 6
C14 C13 H13A 109.5 . .
C14 C13 H13B 109.5 . .
H13A C13 H13B 109.5 . .
C14 C13 H13C 109.5 . .
H13A C13 H13C 109.5 . .
H13B C13 H13C 109.5 . .
C7 C9 H9A 109.5 . .
C7 C9 H9B 109.5 . .
H9A C9 H9B 109.5 . .
C7 C9 H9C 109.5 . .
H9A C9 H9C 109.5 . .
H9B C9 H9C 109.5 . .
C7 C8 H8A 109.5 . .
C7 C8 H8B 109.5 . .
H8A C8 H8B 109.5 . .
C7 C8 H8C 109.5 . .
H8A C8 H8C 109.5 . .
H8B C8 H8C 109.5 . .
C2 C10 C12 110.87(19) . .
C2 C10 C11 112.8(2) . .
C12 C10 C11 110.0(2) . .
C2 C10 H10 107.7 . .
C12 C10 H10 107.7 . .
C11 C10 H10 107.7 . .
C4 C3 C2 121.46(19) . .
C4 C3 H3 119.3 . .
C2 C3 H3 119.3 . .
C18 C18 C16 62.53(18) 6 .
C18 C18 H18C 49.1(15) 6 .
C16 C18 H18C 102.6(18) . .
C18 C18 H18B 165(5) 6 .
C16 C18 H18B 131(5) . .
H18C C18 H18B 116(5) . .
C16 C17 H17A 109.5 . .
C16 C17 H17B 109.5 . .
C16 C17 H17C 109.5 . .
C16 C17A H17D 109.5 . .
C16 C17A H17E 109.5 . .
H17D C17A H17E 109.5 . .
C16 C17A H17F 109.5 . .
H17D C17A H17F 109.5 . .
H17E C17A H17F 109.5 . .
C10 C11 H11A 109.5 . .
C10 C11 H11B 109.5 . .
C10 C11 H11C 109.5 . .
C10 C12 H12A 109.5 . .
C10 C12 H12B 109.5 . .
H12A C12 H12B 109.5 . .
C10 C12 H12C 109.5 . .
H12A C12 H12C 109.5 . .
H12B C12 H12C 109.5 . .

loop_
_geom_bond_atom_site_label_1
_geom_bond_atom_site_label_2
_geom_bond_distance
_geom_bond_site_symmetry_2
Nb1 N2 1.763(2) .
Nb1 N1 2.2399(13) 6
Nb1 N1 2.2399(13) .
Nb1 Nb1 2.7846(4) 5_656
Nb1 H1 1.92(2) .
N1 C14 1.339(2) .
N1 C1 1.451(2) .
N2 C16 1.457(3) .
C14 C15 1.396(2) .
C14 C13 1.517(2) .
C15 C14 1.396(2) 6
C15 H15 0.9300 .
C6 C5 1.396(3) .
C6 C1 1.401(3) .
C6 C7 1.516(3) .
C7 C9 1.528(3) .
C7 C8 1.541(3) .
C7 H7 0.9800 .
C1 C2 1.407(2) .
C2 C3 1.397(3) .
C2 C10 1.513(3) .
C4 C5 1.374(3) .
C4 C3 1.375(3) .
C4 H4 0.9300 .
C5 H5 0.9300 .
C16 C17A 1.366(4) .
C16 C17A 1.366(4) 6
C16 C18 1.604(5) 6
C16 C18 1.604(5) .
C16 C17 1.648(5) .
C16 C17 1.648(5) 6
C13 H13A 0.9600 .
C13 H13B 0.9600 .
C13 H13C 0.9600 .
C9 H9A 0.9600 .
C9 H9B 0.9600 .
C9 H9C 0.9600 .
C8 H8A 0.9600 .
C8 H8B 0.9600 .
C8 H8C 0.9600 .
C10 C12 1.525(4) .
C10 C11 1.535(3) .
C10 H10 0.9800 .
C3 H3 0.9300 .
C18 C18 1.480(10) 6
C18 H18C 1.13(3) .
C18 H18B 0.74(8) .
C17 H17A 0.9600 .
C17 H17B 0.9600 .
C17 H17C 0.9600 .
C17A H17D 0.9600 .
C17A H17E 0.9600 .
C17A H17F 0.9600 .
C11 H11A 0.9600 .
C11 H11B 0.9600 .
C11 H11C 0.9600 .
C12 H12A 0.9600 .
C12 H12B 0.9600 .
C12 H12C 0.9600 .

loop_
_platon_squeeze_void_nr
_platon_squeeze_void_average_x
_platon_squeeze_void_average_y
_platon_squeeze_void_average_z
_platon_squeeze_void_volume
_platon_squeeze_void_count_electrons
_platon_squeeze_void_content
1 0.500 0.500 0.500 232 51 ' '
2 1.000 0.000 0.500 232 51 ' '
